data_1541794
loop_
_publ_author_name
'Moers, O.'
'Latorre, V.'
'Nagel, K.H.'
'Blaschette, A.'
'Jones, P.G.'

_publ_section_title
;
 Polysulfonylamine. CLX. Kristallstrukturen von
 Metall-di(methansulfonyl)amiden.10. Die dreidimensionalen
 Koordinationspolymere M((C H3 S O2)2 N) mit M = Kalium, Rubidium, Caesium
 (isotype Strukturen fuer M = K, Rb)
;
_journal_name_full 'Zeitschrift fuer Anorganische und Allgemeine Chemie'
_journal_page_first 83
_journal_page_last 90
_journal_volume 629
_journal_year 2003
_chemical_formula_sum 'C2 H6 Cs N O4 S2'
_chemical_name_systematic 'Cs ((C H3 (S O2))2 N)'
_space_group_IT_number 14
_symmetry_space_group_name_Hall '-P 2yn'
_symmetry_space_group_name_H-M 'P 1 21/n 1'
_cell_angle_alpha 90
_cell_angle_beta 110.775
_cell_angle_gamma 90
_cell_formula_units_Z 4
_cell_length_a 8.4317
_cell_length_b 10.4442
_cell_length_c 10.1103
_cell_volume 832.448
_citation_journal_id_ASTM ZAACAB
_cod_data_source_file Moers_ZAACAB_2003_454.cif
_cod_data_source_block C2H6Cs1N1O4S2
_cod_original_cell_volume 832.4476
_cod_original_sg_symbol_Hall '-P 2ybc (x-z,y,z)'
_cod_original_formula_sum 'C2 H6 Cs1 N1 O4 S2'
_cod_database_code 1541794

loop_
_symmetry_equiv_pos_as_xyz
x,y,z
-x+1/2,y+1/2,-z+1/2
-x,-y,-z
x-1/2,-y-1/2,z-1/2

loop_
_atom_site_label
_atom_site_type_symbol
_atom_site_fract_x
_atom_site_fract_y
_atom_site_fract_z
_atom_site_occupancy
_atom_site_U_iso_or_equiv
S2 S+6 0.24599 0.23953 0.24542 1 0.0
H5 H+1 0.4134 0.0623 0.3175 1 0.0
O1 O-2 0.6339 0.35184 0.14638 1 0.0
H3 H+1 0.2302 0.2931 -0.077 1 0.0
C1 C-4 0.344 0.3287 -0.0567 1 0.0
H2 H+1 0.3375 0.4223 -0.0607 1 0.0
O3 O-2 0.162 0.31832 0.31824 1 0.0
H6 H+1 0.2629 0.0603 0.3792 1 0.0
H4 H+1 0.4247 0.1501 0.4503 1 0.0
O4 O-2 0.13463 0.18081 0.11479 1 0.0
O2 O-2 0.4928 0.14198 0.10798 1 0.0
C2 C-4 0.3481 0.1141 0.3609 1 0.0
S1 S+6 0.47718 0.28033 0.11329 1 0.0
Cs1 Cs+1 0.692774 0.525697 0.414343 1 0.0
H1 H+1 0.3901 0.2974 -0.1271 1 0.0
N1 N-3 0.3914 0.32543 0.22278 1 0.0
